data_1525210
loop_
_publ_author_name
'Schefer, J.'
'Schlapbach, L.'
'Fischer, P.'
'Haelg, W.'
'Stucki, F.'
'Andresen, A.F.'

_publ_section_title
;
 Structural phase transitions of Fe Ti - deuterides
;
_journal_name_full 'Materials Research Bulletin'
_journal_page_first 1281
_journal_page_last 1294
_journal_volume 14
_journal_year 1979
_chemical_formula_sum 'D1.73 Fe Ti'
_chemical_name_systematic 'Fe Ti D1.73'
_space_group_IT_number 10
_symmetry_space_group_name_Hall '-P 2y'
_symmetry_space_group_name_H-M 'P 1 2/m 1'
_cell_angle_alpha 90
_cell_angle_beta 96.93
_cell_angle_gamma 90
_cell_formula_units_Z 2
_cell_length_a 4.706
_cell_length_b 2.8347
_cell_length_c 4.697
_cell_volume 62.201
_citation_journal_id_ASTM MRBUAC
_cod_data_source_file Schefer_MRBUAC_1979_399.cif
_cod_data_source_block D1.73Fe1Ti1
_cod_original_cell_volume 62.20068
_cod_original_formula_sum 'D1.73 Fe1 Ti1'
_cod_database_code 1525210

loop_
_symmetry_equiv_pos_as_xyz
x,y,z
-x,y,-z
-x,-y,-z
x,-y,z

loop_
_atom_site_label
_atom_site_type_symbol
_atom_site_fract_x
_atom_site_fract_y
_atom_site_fract_z
_atom_site_occupancy
_atom_site_U_iso_or_equiv
D3 D 0.5 0 0.5 0.78 0.0
D1 D 0 0 0 1 0.0
D2 D 0.5 0 0 0.88 0.0
D4 D 0 0.5 0.5 0.8 0.0
Fe1 Fe 0.199 0 0.727 1 0.0
Ti1 Ti 0.278 0.5 0.217 1 0.0
